data_9007730
loop_
_publ_author_name
'Leblanc, M.'
'Ferey, G.'

_publ_section_title
;
 Room-temperature structures of oxocopper(II) vanadate(V) hydrates,
 Cu3V2O8(H2O) and CuV2O6(H2O)2
;
_journal_name_full 'Acta Crystallographica, Section C'
_journal_page_first 15
_journal_page_last 18
_journal_paper_doi 10.1107/S0108270189004567
_journal_volume 46
_journal_year 1990
_chemical_formula_structural CuV2O6(H2O)2
_chemical_formula_sum 'Cu H4 O8 V2'
_space_group_IT_number 13
_symmetry_space_group_name_Hall '-P 2yc'
_symmetry_space_group_name_H-M 'P 1 2/c 1'
_cell_angle_alpha 90
_cell_angle_beta 91.04
_cell_angle_gamma 90
_cell_formula_units_Z 2
_cell_length_a 5.617
_cell_length_b 5.595
_cell_length_c 11.333
_cell_volume 356.105
_database_code_amcsd 0010089
_exptl_crystal_density_diffrn 2.774
_cod_original_formula_sum 'Cu V2 O8 H4'
_cod_database_code 9007730
_amcsd_formula_title CuV2O6(H2O)2

loop_
_space_group_symop_operation_xyz
x,y,z
x,-y,1/2+z
-x,y,1/2-z
-x,-y,-z

loop_
_atom_site_label
_atom_site_fract_x
_atom_site_fract_y
_atom_site_fract_z
_atom_site_U_iso_or_equiv
_atom_site_type_symbol
_atom_site_attached_hydrogens
Cu 0.00000 0.00000 0.00000 0.02305 Cu 0
V 0.23500 0.45190 0.16200 0.01431 V 0
O1 0.00000 0.56640 0.25000 0.02533 O 0
O2 0.18300 0.16670 0.12720 0.02533 O 0
O3 0.50000 0.47460 0.25000 0.02786 O 0
O4 0.25280 0.61460 0.04560 0.03040 O 0
Wat 0.26120 0.06150 -0.11180 0.03926 O 2

loop_
_cod_changelog_entry_id
_cod_changelog_entry_author
_cod_changelog_entry_date
_cod_changelog_entry_text
1
;cod-tools version 3.8.0
Id: cif_guess_AMCSD_atom_types 9574 2023-05-10 09:00:05Z saulius
;
2023-05-10T18:51:00+03:00
;Derived atom types and hydrogen counts
from atom names that follow the AMCSD naming convention
(Wat == water, O-H == hydroxyl).
;

loop_
_cod_related_entry_id
_cod_related_entry_database
_cod_related_entry_code
1 AMCSD 0010089

_cod_duplicate_entry 1000254
